data_1560244
loop_
_publ_author_name
'Handelmann, Jens'
'Babu, Chatla Naga'
'Steinert, Henning'
'Schwarz, Christopher'
'Scherpf, Thorsten'
'Kroll, Alexander'
'Gessner, Viktoria H.'

_publ_section_title
;
 Towards the rational design of ylide-substituted phosphines for
 gold(i)-catalysis: from inactive to ppm-level catalysis
;
_journal_issue 12
_journal_name_full 'Chemical Science'
_journal_page_first 4329
_journal_page_last 4337
_journal_paper_doi 10.1039/D1SC00105A
_journal_volume 12
_journal_year 2021
_chemical_formula_moiety 'C37 H42 Au Cl P2, C4 H8 O'
_chemical_formula_sum 'C41 H50 Au Cl O P2'
_chemical_formula_weight 853.16
_space_group_crystal_system triclinic
_space_group_IT_number 2
_space_group_name_Hall '-P 1'
_space_group_name_H-M_alt 'P -1'
_atom_sites_solution_hydrogens geom
_audit_creation_method SHELXL-2018/1
_audit_update_record
;
2020-02-10 deposited with the CCDC.	2021-01-29 downloaded from the CCDC.
;
_cell_angle_alpha 97.739(3)
_cell_angle_beta 91.819(3)
_cell_angle_gamma 94.738(3)
_cell_formula_units_Z 2
_cell_length_a 9.3045(4)
_cell_length_b 10.5020(4)
_cell_length_c 18.6397(6)
_cell_measurement_reflns_used 7669
_cell_measurement_temperature 100(2)
_cell_measurement_theta_max 76.0100
_cell_measurement_theta_min 4.5380
_cell_volume 1796.94(12)
_computing_cell_refinement 'CrysAlisPro 1.171.40.20a (Rigaku OD, 2018)'
_computing_data_collection 'CrysAlisPro 1.171.40.20a (Rigaku OD, 2018)'
_computing_data_reduction 'CrysAlisPro 1.171.40.20a (Rigaku OD, 2018)'
_computing_structure_refinement 'SHELXL-2018/1 (Sheldrick, 2018)'
_computing_structure_solution 'SHELXT 2014/5 (Sheldrick, 2014)'
_diffrn_ambient_temperature 100(2)
_diffrn_detector 'CCD plate'
_diffrn_detector_area_resol_mean 10.4409
_diffrn_detector_type Atlas
_diffrn_measured_fraction_theta_full 0.999
_diffrn_measured_fraction_theta_max 0.967
_diffrn_measurement_device 'four-circle diffractometer'
_diffrn_measurement_device_type 'SuperNova, Single source at offset/far, Atlas'
_diffrn_measurement_method '\w scans'
_diffrn_radiation_monochromator mirror
_diffrn_radiation_type CuK\a
_diffrn_radiation_wavelength 1.54184
_diffrn_reflns_av_R_equivalents 0.0416
_diffrn_reflns_av_unetI/netI 0.0426
_diffrn_reflns_Laue_measured_fraction_full 0.999
_diffrn_reflns_Laue_measured_fraction_max 0.967
_diffrn_reflns_limit_h_max 11
_diffrn_reflns_limit_h_min -11
_diffrn_reflns_limit_k_max 13
_diffrn_reflns_limit_k_min -13
_diffrn_reflns_limit_l_max 23
_diffrn_reflns_limit_l_min -16
_diffrn_reflns_number 12891
_diffrn_reflns_point_group_measured_fraction_full 0.999
_diffrn_reflns_point_group_measured_fraction_max 0.967
_diffrn_reflns_theta_full 67.684
_diffrn_reflns_theta_max 76.249
_diffrn_reflns_theta_min 4.265
_exptl_absorpt_coefficient_mu 9.452
_exptl_absorpt_correction_T_max 1.000
_exptl_absorpt_correction_T_min 0.648
_exptl_absorpt_correction_type gaussian
_exptl_absorpt_process_details
'CrysAlisPro 1.171.40.20a (Rigaku Oxford Diffraction, 2018) Numerical absorption correction based on gaussian integration over multifaceted crystal model Empirical absorption correction using spherical harmonics, implemented in SCALE3 ABSPACK scaling algorithm.'
_exptl_crystal_colour colorless
_exptl_crystal_density_diffrn 1.577
_exptl_crystal_description block
_exptl_crystal_F_000 860
_exptl_crystal_size_max 0.181
_exptl_crystal_size_mid 0.141
_exptl_crystal_size_min 0.064
_refine_diff_density_max 2.728
_refine_diff_density_min -2.476
_refine_diff_density_rms 0.190
_refine_ls_extinction_method none
_refine_ls_goodness_of_fit_ref 1.081
_refine_ls_hydrogen_treatment constr
_refine_ls_matrix_type full
_refine_ls_number_parameters 461
_refine_ls_number_reflns 7276
_refine_ls_number_restraints 236
_refine_ls_restrained_S_all 1.064
_refine_ls_R_factor_all 0.0483
_refine_ls_R_factor_gt 0.0466
_refine_ls_shift/su_max 0.001
_refine_ls_shift/su_mean 0.000
_refine_ls_structure_factor_coef Fsqd
_refine_ls_weighting_details 'w=1/[\s^2^(Fo^2^)+(0.1011P)^2^+0.7927P] where P=(Fo^2^+2Fc^2^)/3'
_refine_ls_weighting_scheme calc
_refine_ls_wR_factor_gt 0.1291
_refine_ls_wR_factor_ref 0.1332
_reflns_Friedel_coverage 0.000
_reflns_number_gt 6917
_reflns_number_total 7276
_reflns_threshold_expression 'I > 2\s(I)'
_cod_data_source_file d1sc00105a2.cif
_cod_data_source_block shelxt_a
_cod_depositor_comments 'Adding full bibliography for 1560241--1560250.cif.'
_cod_database_code 1560244
_shelx_shelxl_version_number 2018/1
_shelx_space_group_comment
;
The symmetry employed for this shelxl refinement is uniquely defined
by the following loop, which should always be used as a source of
symmetry information in preference to the above space-group names.
They are only intended as comments.
;
_exptl_absorpt_special_details gaussian

loop_
_space_group_symop_operation_xyz
'x, y, z'
'-x, -y, -z'

loop_
_atom_site_label
_atom_site_type_symbol
_atom_site_fract_x
_atom_site_fract_y
_atom_site_fract_z
_atom_site_U_iso_or_equiv
_atom_site_adp_type
_atom_site_occupancy
_atom_site_site_symmetry_order
_atom_site_calc_flag
_atom_site_refinement_flags_posn
_atom_site_refinement_flags_adp
_atom_site_refinement_flags_occupancy
_atom_site_disorder_assembly
_atom_site_disorder_group
Au1 Au 0.99176(2) 0.62858(2) 0.21713(2) 0.02152(10) Uani 1 1 d . . . . .
Cl1 Cl 1.21582(13) 0.71508(14) 0.26263(8) 0.0329(3) Uani 1 1 d . . . . .
P1 P 0.72095(11) 0.43643(10) 0.30601(5) 0.0191(2) Uani 1 1 d . . . . .
C1 C 0.6616(4) 0.4681(4) 0.2222(2) 0.0207(8) Uani 1 1 d . . . . .
P2 P 0.77596(12) 0.54759(11) 0.16609(6) 0.0181(2) Uani 1 1 d . . . . .
C2 C 0.5256(4) 0.3920(4) 0.1900(2) 0.0209(8) Uani 1 1 d . . . . .
C3 C 0.4098(5) 0.4545(5) 0.1643(2) 0.0238(8) Uani 1 1 d . . . . .
H3 H 0.418318 0.545826 0.167270 0.029 Uiso 1 1 calc R U . . .
C4 C 0.2833(5) 0.3845(5) 0.1348(2) 0.0277(10) Uani 1 1 d . . . . .
H4 H 0.207488 0.428473 0.116932 0.033 Uiso 1 1 calc R U . . .
C9 C 0.4438(5) 0.4792(5) 0.3460(3) 0.0266(9) Uani 1 1 d . . . . .
H9 H 0.443854 0.528818 0.306972 0.032 Uiso 1 1 calc R U . . .
C6 C 0.3797(5) 0.1872(5) 0.1568(3) 0.0281(9) Uani 1 1 d . . . . .
H6 H 0.369806 0.096062 0.154836 0.034 Uiso 1 1 calc R U . . .
C5 C 0.2665(5) 0.2515(5) 0.1311(2) 0.0256(9) Uani 1 1 d . . . . .
H5 H 0.179384 0.204386 0.111375 0.031 Uiso 1 1 calc R U . . .
C8 C 0.5653(5) 0.4149(5) 0.3607(2) 0.0230(8) Uani 1 1 d . . . . .
C7 C 0.5071(5) 0.2581(5) 0.1853(2) 0.0230(8) Uani 1 1 d . . . . .
H7 H 0.583615 0.213615 0.202097 0.028 Uiso 1 1 calc R U . . .
C10 C 0.3237(5) 0.4712(6) 0.3877(3) 0.0313(10) Uani 1 1 d . . . . .
H10 H 0.240762 0.512877 0.376281 0.038 Uiso 1 1 calc R U . . .
C11 C 0.3249(6) 0.4024(6) 0.4460(3) 0.0349(11) Uani 1 1 d . . . . .
H11 H 0.242069 0.396237 0.474292 0.042 Uiso 1 1 calc R U . . .
C14 C 0.8238(5) 0.2942(4) 0.3062(2) 0.0222(8) Uani 1 1 d . . . . .
C13 C 0.5668(5) 0.3498(5) 0.4214(2) 0.0277(9) Uani 1 1 d . . . . .
H13 H 0.650553 0.310437 0.434127 0.033 Uiso 1 1 calc R U . . .
C12 C 0.4455(6) 0.3427(5) 0.4635(3) 0.0315(10) Uani 1 1 d . . . . .
H12 H 0.446040 0.296733 0.504001 0.038 Uiso 1 1 calc R U . . .
C15 C 0.7567(5) 0.1755(5) 0.3159(2) 0.0258(9) Uani 1 1 d . . . . .
H15 H 0.658680 0.168297 0.328691 0.031 Uiso 1 1 calc R U . . .
C18 C 0.8341(6) 0.0662(5) 0.3066(3) 0.0314(11) Uani 1 1 d . . . . .
H18 H 0.789305 -0.015084 0.314497 0.038 Uiso 1 1 calc R U . . .
C19 C 0.9743(6) 0.0762(6) 0.2862(3) 0.0362(12) Uani 1 1 d . . . . .
H19 H 1.024855 0.000973 0.278158 0.043 Uiso 1 1 calc R U . . .
C20 C 1.0431(6) 0.1944(5) 0.2773(3) 0.0309(10) Uani 1 1 d . . . . .
H20 H 1.141542 0.200838 0.265162 0.037 Uiso 1 1 calc R U . . .
C21 C 0.9674(5) 0.3036(5) 0.2862(2) 0.0276(9) Uani 1 1 d . . . . .
H21 H 1.013258 0.384712 0.278725 0.033 Uiso 1 1 calc R U . . .
C22 C 0.8298(5) 0.5696(4) 0.3603(2) 0.0218(8) Uani 1 1 d . . . . .
C23 C 0.9485(5) 0.5489(5) 0.4044(2) 0.0235(8) Uani 1 1 d . . . . .
H23 H 0.980580 0.465002 0.402217 0.028 Uiso 1 1 calc R U . . .
C24 C 1.0192(5) 0.6503(5) 0.4513(3) 0.0297(10) Uani 1 1 d . . . . .
H24 H 1.100828 0.635784 0.480040 0.036 Uiso 1 1 calc R U . . .
C25 C 0.9712(6) 0.7735(5) 0.4564(3) 0.0330(11) Uani 1 1 d . . . . .
H25 H 1.020835 0.843150 0.487840 0.040 Uiso 1 1 calc R U . . .
C26 C 0.8500(7) 0.7935(5) 0.4152(3) 0.0366(11) Uani 1 1 d . . . . .
H26 H 0.814909 0.876538 0.419540 0.044 Uiso 1 1 calc R U . . .
C27 C 0.7794(6) 0.6915(5) 0.3672(3) 0.0288(9) Uani 1 1 d . . . . .
H27 H 0.696596 0.705821 0.339258 0.035 Uiso 1 1 calc R U . . .
C28 C 0.8088(5) 0.4366(4) 0.0824(2) 0.0217(8) Uani 1 1 d . . . . .
H28 H 0.891626 0.479083 0.059070 0.026 Uiso 1 1 calc R U . . .
C29 C 0.8597(5) 0.3105(4) 0.1033(2) 0.0223(8) Uani 1 1 d . . . . .
H29A H 0.944435 0.330994 0.137607 0.027 Uiso 1 1 calc R U . . .
H29B H 0.781836 0.266441 0.128272 0.027 Uiso 1 1 calc R U . . .
C30 C 0.9006(5) 0.2188(5) 0.0373(2) 0.0268(9) Uani 1 1 d . . . . .
H30A H 0.990013 0.255791 0.017721 0.032 Uiso 1 1 calc R U . . .
H30B H 0.920467 0.135192 0.052738 0.032 Uiso 1 1 calc R U . . .
C31 C 0.7809(5) 0.1961(5) -0.0223(3) 0.0277(9) Uani 1 1 d . . . . .
H31A H 0.815508 0.144658 -0.065829 0.033 Uiso 1 1 calc R U . . .
H31B H 0.696437 0.146319 -0.005556 0.033 Uiso 1 1 calc R U . . .
C32 C 0.7356(5) 0.3230(5) -0.0421(2) 0.0275(9) Uani 1 1 d . . . . .
H32A H 0.656107 0.305633 -0.079638 0.033 Uiso 1 1 calc R U . . .
H32B H 0.817990 0.369663 -0.062554 0.033 Uiso 1 1 calc R U . . .
C33 C 0.6854(5) 0.4075(5) 0.0245(2) 0.0247(9) Uani 1 1 d . . . . .
H33A H 0.655494 0.489264 0.010349 0.030 Uiso 1 1 calc R U . . .
H33B H 0.601309 0.362235 0.044352 0.030 Uiso 1 1 calc R U . . .
C34 C 0.6832(5) 0.6778(4) 0.1318(2) 0.0223(8) Uani 1 1 d . . . . .
H34 H 0.592070 0.638882 0.104787 0.027 Uiso 1 1 calc R U . . .
C35 C 0.7786(5) 0.7457(5) 0.0796(2) 0.0254(9) Uani 1 1 d . . . . .
H35A H 0.872652 0.778275 0.104563 0.031 Uiso 1 1 calc R U . . .
H35B H 0.797154 0.682706 0.037191 0.031 Uiso 1 1 calc R U . . .
C36 C 0.7063(6) 0.8580(5) 0.0540(3) 0.0301(10) Uani 1 1 d . . . . .
H36A H 0.616502 0.824417 0.025321 0.036 Uiso 1 1 calc R U . . .
H36B H 0.771544 0.901464 0.022061 0.036 Uiso 1 1 calc R U . . .
C37 C 0.6701(6) 0.9567(5) 0.1185(3) 0.0300(10) Uani 1 1 d . . . . .
H37A H 0.760481 0.996397 0.144616 0.036 Uiso 1 1 calc R U . . .
H37B H 0.619346 1.026021 0.100348 0.036 Uiso 1 1 calc R U . . .
C38 C 0.5745(5) 0.8904(4) 0.1703(3) 0.0251(9) Uani 1 1 d . . . . .
H38A H 0.479671 0.860012 0.145706 0.030 Uiso 1 1 calc R U . . .
H38B H 0.558006 0.953549 0.213089 0.030 Uiso 1 1 calc R U . . .
C39 C 0.6440(5) 0.7756(4) 0.1955(2) 0.0243(9) Uani 1 1 d . . . . .
H39A H 0.576287 0.731693 0.226052 0.029 Uiso 1 1 calc R U . . .
H39B H 0.732448 0.807780 0.225569 0.029 Uiso 1 1 calc R U . . .
O1A O 0.2911(7) -0.0153(6) 0.4677(3) 0.0324(16) Uani 0.602(10) 1 d D U P A 1
C1A C 0.3844(12) -0.1115(14) 0.4419(7) 0.034(2) Uani 0.602(10) 1 d D U P A 1
H1AA H 0.327807 -0.195109 0.425952 0.041 Uiso 0.602(10) 1 calc R U P A 1
H1AB H 0.455362 -0.123166 0.480661 0.041 Uiso 0.602(10) 1 calc R U P A 1
C2A C 0.4609(10) -0.0634(11) 0.3785(5) 0.0339(18) Uani 0.602(10) 1 d D U P A 1
H2AA H 0.476606 -0.135642 0.340461 0.041 Uiso 0.602(10) 1 calc R U P A 1
H2AB H 0.554946 -0.015216 0.394507 0.041 Uiso 0.602(10) 1 calc R U P A 1
C3A C 0.3522(19) 0.027(3) 0.3508(13) 0.031(2) Uani 0.602(10) 1 d D U P A 1
H3AA H 0.398239 0.116225 0.352158 0.037 Uiso 0.602(10) 1 calc R U P A 1
H3AB H 0.315840 -0.005198 0.300650 0.037 Uiso 0.602(10) 1 calc R U P A 1
C4A C 0.2309(12) 0.0242(14) 0.4034(6) 0.034(2) Uani 0.602(10) 1 d D U P A 1
H4AA H 0.195238 0.110606 0.414398 0.041 Uiso 0.602(10) 1 calc R U P A 1
H4AB H 0.149534 -0.037800 0.382542 0.041 Uiso 0.602(10) 1 calc R U P A 1
O1B O 0.4960(10) 0.0100(11) 0.3666(6) 0.037(2) Uani 0.398(10) 1 d D U P A 2
C1B C 0.4799(15) -0.1097(14) 0.3948(9) 0.035(3) Uani 0.398(10) 1 d D U P A 2
H1BA H 0.564666 -0.118920 0.426536 0.042 Uiso 0.398(10) 1 calc R U P A 2
H1BB H 0.470805 -0.182656 0.354820 0.042 Uiso 0.398(10) 1 calc R U P A 2
C2B C 0.3441(19) -0.108(2) 0.4376(11) 0.033(3) Uani 0.398(10) 1 d D U P A 2
H2BA H 0.368247 -0.090209 0.490316 0.040 Uiso 0.398(10) 1 calc R U P A 2
H2BB H 0.285009 -0.191907 0.427095 0.040 Uiso 0.398(10) 1 calc R U P A 2
C3B C 0.2626(19) 0.002(2) 0.4116(11) 0.036(3) Uani 0.398(10) 1 d D U P A 2
H3BA H 0.161959 -0.028120 0.394989 0.044 Uiso 0.398(10) 1 calc R U P A 2
H3BB H 0.261910 0.076600 0.450424 0.044 Uiso 0.398(10) 1 calc R U P A 2
C4B C 0.352(3) 0.037(5) 0.349(2) 0.031(3) Uani 0.398(10) 1 d D U P A 2
H4BA H 0.315253 -0.014773 0.303006 0.037 Uiso 0.398(10) 1 calc R U P A 2
H4BB H 0.348963 0.129870 0.344313 0.037 Uiso 0.398(10) 1 calc R U P A 2

loop_
_atom_site_aniso_label
_atom_site_aniso_U_11
_atom_site_aniso_U_22
_atom_site_aniso_U_33
_atom_site_aniso_U_23
_atom_site_aniso_U_13
_atom_site_aniso_U_12
Au1 0.01850(14) 0.02582(14) 0.01968(14) 0.00060(9) 0.00265(8) 0.00211(9)
Cl1 0.0215(5) 0.0391(7) 0.0347(6) -0.0037(5) -0.0027(4) -0.0015(5)
P1 0.0166(4) 0.0243(5) 0.0170(5) 0.0030(4) 0.0035(4) 0.0038(4)
C1 0.0175(18) 0.029(2) 0.0168(18) 0.0052(15) 0.0007(14) 0.0032(15)
P2 0.0160(5) 0.0224(5) 0.0160(5) 0.0020(4) 0.0028(4) 0.0026(4)
C2 0.0178(18) 0.029(2) 0.0161(18) 0.0031(16) 0.0024(15) 0.0032(16)
C3 0.023(2) 0.027(2) 0.022(2) 0.0034(17) 0.0038(16) 0.0049(17)
C4 0.0188(19) 0.047(3) 0.021(2) 0.0116(19) 0.0027(16) 0.0089(18)
C9 0.022(2) 0.035(2) 0.023(2) 0.0030(18) 0.0028(17) 0.0043(18)
C6 0.026(2) 0.033(2) 0.024(2) 0.0005(18) 0.0018(17) 0.0007(18)
C5 0.0193(19) 0.032(2) 0.025(2) 0.0030(18) -0.0014(16) -0.0012(17)
C8 0.0175(18) 0.033(2) 0.0183(19) 0.0033(17) 0.0065(15) -0.0003(17)
C7 0.0190(19) 0.029(2) 0.022(2) 0.0044(17) 0.0049(16) 0.0048(16)
C10 0.021(2) 0.045(3) 0.026(2) -0.004(2) 0.0041(17) 0.0047(19)
C11 0.028(2) 0.049(3) 0.026(2) 0.000(2) 0.0153(19) -0.004(2)
C14 0.0222(19) 0.029(2) 0.0168(18) 0.0026(16) -0.0008(15) 0.0102(16)
C13 0.030(2) 0.034(2) 0.020(2) 0.0049(18) 0.0048(17) 0.0046(19)
C12 0.038(3) 0.033(2) 0.024(2) 0.0036(19) 0.0108(19) -0.002(2)
C15 0.028(2) 0.026(2) 0.024(2) 0.0027(17) 0.0017(17) 0.0071(17)
C18 0.042(3) 0.022(2) 0.028(2) -0.0012(18) -0.008(2) 0.003(2)
C19 0.043(3) 0.039(3) 0.028(2) -0.003(2) -0.006(2) 0.024(2)
C20 0.032(2) 0.035(3) 0.027(2) 0.0030(19) 0.0010(18) 0.017(2)
C21 0.029(2) 0.039(3) 0.0162(19) 0.0040(17) 0.0029(16) 0.0103(19)
C22 0.0200(19) 0.029(2) 0.0168(18) 0.0038(16) 0.0056(15) 0.0026(16)
C23 0.0189(19) 0.030(2) 0.021(2) 0.0005(17) 0.0029(16) 0.0013(16)
C24 0.020(2) 0.041(3) 0.027(2) -0.0008(19) 0.0052(17) 0.0022(18)
C25 0.037(3) 0.035(3) 0.024(2) -0.0029(19) 0.0057(19) -0.008(2)
C26 0.053(3) 0.034(3) 0.024(2) 0.003(2) 0.002(2) 0.009(2)
C27 0.034(2) 0.032(2) 0.021(2) 0.0049(18) -0.0007(18) 0.0063(19)
C28 0.0209(19) 0.026(2) 0.0188(19) 0.0020(16) 0.0048(15) 0.0040(16)
C29 0.0190(18) 0.028(2) 0.0205(19) 0.0033(17) 0.0027(15) 0.0036(16)
C30 0.024(2) 0.034(2) 0.024(2) 0.0040(18) 0.0060(17) 0.0113(18)
C31 0.032(2) 0.027(2) 0.024(2) -0.0014(17) 0.0046(18) 0.0036(18)
C32 0.028(2) 0.035(3) 0.019(2) 0.0017(18) -0.0003(17) 0.0060(19)
C33 0.025(2) 0.028(2) 0.021(2) 0.0014(17) 0.0010(17) 0.0069(17)
C34 0.0218(19) 0.025(2) 0.0207(19) 0.0032(16) 0.0032(15) 0.0069(16)
C35 0.028(2) 0.027(2) 0.022(2) 0.0043(17) 0.0054(17) 0.0025(18)
C36 0.041(3) 0.030(2) 0.021(2) 0.0070(18) 0.0098(19) 0.007(2)
C37 0.041(3) 0.022(2) 0.028(2) 0.0029(18) 0.006(2) 0.0077(19)
C38 0.032(2) 0.019(2) 0.025(2) 0.0007(17) 0.0051(18) 0.0095(17)
C39 0.024(2) 0.025(2) 0.024(2) 0.0040(17) 0.0049(16) 0.0085(17)
O1A 0.033(3) 0.036(3) 0.027(3) 0.003(2) 0.000(2) 0.003(2)
C1A 0.033(5) 0.033(4) 0.034(4) 0.000(3) 0.001(4) 0.001(4)
C2A 0.032(4) 0.038(5) 0.030(4) 0.003(3) 0.000(3) 0.005(3)
C3A 0.031(4) 0.032(6) 0.029(4) 0.003(4) 0.001(3) 0.002(4)
C4A 0.032(4) 0.041(5) 0.029(4) 0.004(3) 0.000(3) 0.005(3)
O1B 0.034(4) 0.038(5) 0.040(5) 0.010(4) 0.002(3) 0.004(3)
C1B 0.033(5) 0.039(6) 0.034(6) 0.008(4) 0.004(5) 0.006(4)
C2B 0.033(6) 0.037(6) 0.030(5) 0.004(4) 0.003(5) 0.001(5)
C3B 0.036(6) 0.037(6) 0.036(6) 0.006(4) 0.002(5) 0.001(5)
C4B 0.033(5) 0.027(7) 0.031(6) 0.002(5) -0.001(4) 0.000(5)

loop_
_atom_type_symbol
_atom_type_description
_atom_type_scat_dispersion_real
_atom_type_scat_dispersion_imag
_atom_type_scat_source
C C 0.0181 0.0091 'International Tables Vol C Tables 4.2.6.8 and 6.1.1.4'
H H 0.0000 0.0000 'International Tables Vol C Tables 4.2.6.8 and 6.1.1.4'
O O 0.0492 0.0322 'International Tables Vol C Tables 4.2.6.8 and 6.1.1.4'
P P 0.2955 0.4335 'International Tables Vol C Tables 4.2.6.8 and 6.1.1.4'
Cl Cl 0.3639 0.7018 'International Tables Vol C Tables 4.2.6.8 and 6.1.1.4'
Au Au -4.4197 7.2980 'International Tables Vol C Tables 4.2.6.8 and 6.1.1.4'

loop_
_geom_angle_atom_site_label_1
_geom_angle_atom_site_label_2
_geom_angle_atom_site_label_3
_geom_angle
_geom_angle_site_symmetry_1
_geom_angle_site_symmetry_3
_geom_angle_publ_flag
P2 Au1 Cl1 176.52(4) . . ?
C1 P1 C8 108.4(2) . . ?
C1 P1 C22 114.9(2) . . ?
C8 P1 C22 102.5(2) . . ?
C1 P1 C14 116.0(2) . . ?
C8 P1 C14 108.0(2) . . ?
C22 P1 C14 106.1(2) . . ?
C2 C1 P1 116.5(3) . . ?
C2 C1 P2 119.4(3) . . ?
P1 C1 P2 121.7(2) . . ?
C1 P2 C34 109.6(2) . . ?
C1 P2 C28 110.3(2) . . ?
C34 P2 C28 103.9(2) . . ?
C1 P2 Au1 115.31(14) . . ?
C34 P2 Au1 109.41(15) . . ?
C28 P2 Au1 107.67(14) . . ?
C7 C2 C3 117.3(4) . . ?
C7 C2 C1 121.9(4) . . ?
C3 C2 C1 120.8(4) . . ?
C4 C3 C2 121.1(4) . . ?
C4 C3 H3 119.5 . . ?
C2 C3 H3 119.5 . . ?
C5 C4 C3 120.9(4) . . ?
C5 C4 H4 119.6 . . ?
C3 C4 H4 119.6 . . ?
C10 C9 C8 120.8(5) . . ?
C10 C9 H9 119.6 . . ?
C8 C9 H9 119.6 . . ?
C7 C6 C5 119.6(5) . . ?
C7 C6 H6 120.2 . . ?
C5 C6 H6 120.2 . . ?
C4 C5 C6 119.1(4) . . ?
C4 C5 H5 120.4 . . ?
C6 C5 H5 120.4 . . ?
C13 C8 C9 118.6(4) . . ?
C13 C8 P1 123.2(4) . . ?
C9 C8 P1 117.8(3) . . ?
C2 C7 C6 122.1(4) . . ?
C2 C7 H7 119.0 . . ?
C6 C7 H7 119.0 . . ?
C9 C10 C11 119.8(5) . . ?
C9 C10 H10 120.1 . . ?
C11 C10 H10 120.1 . . ?
C12 C11 C10 120.5(4) . . ?
C12 C11 H11 119.7 . . ?
C10 C11 H11 119.7 . . ?
C15 C14 C21 119.8(4) . . ?
C15 C14 P1 121.2(3) . . ?
C21 C14 P1 118.4(4) . . ?
C12 C13 C8 120.2(5) . . ?
C12 C13 H13 119.9 . . ?
C8 C13 H13 119.9 . . ?
C11 C12 C13 120.0(5) . . ?
C11 C12 H12 120.0 . . ?
C13 C12 H12 120.0 . . ?
C14 C15 C18 119.6(5) . . ?
C14 C15 H15 120.2 . . ?
C18 C15 H15 120.2 . . ?
C19 C18 C15 120.1(5) . . ?
C19 C18 H18 120.0 . . ?
C15 C18 H18 120.0 . . ?
C18 C19 C20 120.8(5) . . ?
C18 C19 H19 119.6 . . ?
C20 C19 H19 119.6 . . ?
C19 C20 C21 119.6(5) . . ?
C19 C20 H20 120.2 . . ?
C21 C20 H20 120.2 . . ?
C20 C21 C14 120.0(5) . . ?
C20 C21 H21 120.0 . . ?
C14 C21 H21 120.0 . . ?
C27 C22 C23 118.9(4) . . ?
C27 C22 P1 118.4(3) . . ?
C23 C22 P1 121.9(4) . . ?
C24 C23 C22 120.5(4) . . ?
C24 C23 H23 119.8 . . ?
C22 C23 H23 119.8 . . ?
C23 C24 C25 120.4(5) . . ?
C23 C24 H24 119.8 . . ?
C25 C24 H24 119.8 . . ?
C26 C25 C24 119.5(5) . . ?
C26 C25 H25 120.3 . . ?
C24 C25 H25 120.3 . . ?
C25 C26 C27 120.2(5) . . ?
C25 C26 H26 119.9 . . ?
C27 C26 H26 119.9 . . ?
C22 C27 C26 120.5(5) . . ?
C22 C27 H27 119.8 . . ?
C26 C27 H27 119.8 . . ?
C33 C28 C29 110.3(4) . . ?
C33 C28 P2 117.2(3) . . ?
C29 C28 P2 109.7(3) . . ?
C33 C28 H28 106.3 . . ?
C29 C28 H28 106.3 . . ?
P2 C28 H28 106.3 . . ?
C30 C29 C28 112.5(4) . . ?
C30 C29 H29A 109.1 . . ?
C28 C29 H29A 109.1 . . ?
C30 C29 H29B 109.1 . . ?
C28 C29 H29B 109.1 . . ?
H29A C29 H29B 107.8 . . ?
C31 C30 C29 112.0(4) . . ?
C31 C30 H30A 109.2 . . ?
C29 C30 H30A 109.2 . . ?
C31 C30 H30B 109.2 . . ?
C29 C30 H30B 109.2 . . ?
H30A C30 H30B 107.9 . . ?
C32 C31 C30 111.1(4) . . ?
C32 C31 H31A 109.4 . . ?
C30 C31 H31A 109.4 . . ?
C32 C31 H31B 109.4 . . ?
C30 C31 H31B 109.4 . . ?
H31A C31 H31B 108.0 . . ?
C31 C32 C33 111.0(4) . . ?
C31 C32 H32A 109.4 . . ?
C33 C32 H32A 109.4 . . ?
C31 C32 H32B 109.4 . . ?
C33 C32 H32B 109.4 . . ?
H32A C32 H32B 108.0 . . ?
C28 C33 C32 109.7(4) . . ?
C28 C33 H33A 109.7 . . ?
C32 C33 H33A 109.7 . . ?
C28 C33 H33B 109.7 . . ?
C32 C33 H33B 109.7 . . ?
H33A C33 H33B 108.2 . . ?
C39 C34 C35 110.3(4) . . ?
C39 C34 P2 110.0(3) . . ?
C35 C34 P2 110.8(3) . . ?
C39 C34 H34 108.5 . . ?
C35 C34 H34 108.5 . . ?
P2 C34 H34 108.5 . . ?
C36 C35 C34 111.3(4) . . ?
C36 C35 H35A 109.4 . . ?
C34 C35 H35A 109.4 . . ?
C36 C35 H35B 109.4 . . ?
C34 C35 H35B 109.4 . . ?
H35A C35 H35B 108.0 . . ?
C35 C36 C37 111.4(4) . . ?
C35 C36 H36A 109.4 . . ?
C37 C36 H36A 109.4 . . ?
C35 C36 H36B 109.4 . . ?
C37 C36 H36B 109.4 . . ?
H36A C36 H36B 108.0 . . ?
C38 C37 C36 110.3(4) . . ?
C38 C37 H37A 109.6 . . ?
C36 C37 H37A 109.6 . . ?
C38 C37 H37B 109.6 . . ?
C36 C37 H37B 109.6 . . ?
H37A C37 H37B 108.1 . . ?
C37 C38 C39 111.5(4) . . ?
C37 C38 H38A 109.3 . . ?
C39 C38 H38A 109.3 . . ?
C37 C38 H38B 109.3 . . ?
C39 C38 H38B 109.3 . . ?
H38A C38 H38B 108.0 . . ?
C38 C39 C34 112.5(4) . . ?
C38 C39 H39A 109.1 . . ?
C34 C39 H39A 109.1 . . ?
C38 C39 H39B 109.1 . . ?
C34 C39 H39B 109.1 . . ?
H39A C39 H39B 107.8 . . ?
C1A O1A C4A 104.7(9) . . ?
O1A C1A C2A 106.4(9) . . ?
O1A C1A H1AA 110.5 . . ?
C2A C1A H1AA 110.4 . . ?
O1A C1A H1AB 110.4 . . ?
C2A C1A H1AB 110.4 . . ?
H1AA C1A H1AB 108.6 . . ?
C1A C2A C3A 102.6(8) . . ?
C1A C2A H2AA 111.3 . . ?
C3A C2A H2AA 111.3 . . ?
C1A C2A H2AB 111.3 . . ?
C3A C2A H2AB 111.3 . . ?
H2AA C2A H2AB 109.2 . . ?
C4A C3A C2A 103.9(9) . . ?
C4A C3A H3AA 111.0 . . ?
C2A C3A H3AA 111.0 . . ?
C4A C3A H3AB 111.0 . . ?
C2A C3A H3AB 111.0 . . ?
H3AA C3A H3AB 109.0 . . ?
O1A C4A C3A 106.2(10) . . ?
O1A C4A H4AA 110.5 . . ?
C3A C4A H4AA 110.5 . . ?
O1A C4A H4AB 110.5 . . ?
C3A C4A H4AB 110.5 . . ?
H4AA C4A H4AB 108.7 . . ?
C1B O1B C4B 104.9(17) . . ?
O1B C1B C2B 106.6(12) . . ?
O1B C1B H1BA 110.4 . . ?
C2B C1B H1BA 110.4 . . ?
O1B C1B H1BB 110.4 . . ?
C2B C1B H1BB 110.4 . . ?
H1BA C1B H1BB 108.6 . . ?
C1B C2B C3B 104.4(11) . . ?
C1B C2B H2BA 110.9 . . ?
C3B C2B H2BA 110.9 . . ?
C1B C2B H2BB 110.9 . . ?
C3B C2B H2BB 110.9 . . ?
H2BA C2B H2BB 108.9 . . ?
C4B C3B C2B 102.0(13) . . ?
C4B C3B H3BA 111.4 . . ?
C2B C3B H3BA 111.4 . . ?
C4B C3B H3BB 111.4 . . ?
C2B C3B H3BB 111.4 . . ?
H3BA C3B H3BB 109.2 . . ?
O1B C4B C3B 105.8(14) . . ?
O1B C4B H4BA 110.6 . . ?
C3B C4B H4BA 110.6 . . ?
O1B C4B H4BB 110.6 . . ?
C3B C4B H4BB 110.6 . . ?
H4BA C4B H4BB 108.7 . . ?

loop_
_geom_bond_atom_site_label_1
_geom_bond_atom_site_label_2
_geom_bond_distance
_geom_bond_site_symmetry_2
_geom_bond_publ_flag
Au1 P2 2.2448(11) . ?
Au1 Cl1 2.2931(12) . ?
P1 C1 1.723(4) . ?
P1 C8 1.813(4) . ?
P1 C22 1.823(5) . ?
P1 C14 1.840(4) . ?
C1 C2 1.502(6) . ?
C1 P2 1.756(4) . ?
P2 C34 1.849(4) . ?
P2 C28 1.866(4) . ?
C2 C7 1.393(7) . ?
C2 C3 1.410(6) . ?
C3 C4 1.392(7) . ?
C3 H3 0.9500 . ?
C4 C5 1.384(7) . ?
C4 H4 0.9500 . ?
C9 C10 1.384(7) . ?
C9 C8 1.403(6) . ?
C9 H9 0.9500 . ?
C6 C7 1.396(7) . ?
C6 C5 1.403(7) . ?
C6 H6 0.9500 . ?
C5 H5 0.9500 . ?
C8 C13 1.399(6) . ?
C7 H7 0.9500 . ?
C10 C11 1.385(8) . ?
C10 H10 0.9500 . ?
C11 C12 1.381(8) . ?
C11 H11 0.9500 . ?
C14 C15 1.384(7) . ?
C14 C21 1.398(7) . ?
C13 C12 1.396(7) . ?
C13 H13 0.9500 . ?
C12 H12 0.9500 . ?
C15 C18 1.399(7) . ?
C15 H15 0.9500 . ?
C18 C19 1.370(9) . ?
C18 H18 0.9500 . ?
C19 C20 1.381(9) . ?
C19 H19 0.9500 . ?
C20 C21 1.389(7) . ?
C20 H20 0.9500 . ?
C21 H21 0.9500 . ?
C22 C27 1.392(7) . ?
C22 C23 1.405(6) . ?
C23 C24 1.388(7) . ?
C23 H23 0.9500 . ?
C24 C25 1.396(8) . ?
C24 H24 0.9500 . ?
C25 C26 1.391(8) . ?
C25 H25 0.9500 . ?
C26 C27 1.403(7) . ?
C26 H26 0.9500 . ?
C27 H27 0.9500 . ?
C28 C33 1.533(6) . ?
C28 C29 1.536(6) . ?
C28 H28 1.0000 . ?
C29 C30 1.534(6) . ?
C29 H29A 0.9900 . ?
C29 H29B 0.9900 . ?
C30 C31 1.530(6) . ?
C30 H30A 0.9900 . ?
C30 H30B 0.9900 . ?
C31 C32 1.518(7) . ?
C31 H31A 0.9900 . ?
C31 H31B 0.9900 . ?
C32 C33 1.535(6) . ?
C32 H32A 0.9900 . ?
C32 H32B 0.9900 . ?
C33 H33A 0.9900 . ?
C33 H33B 0.9900 . ?
C34 C39 1.535(6) . ?
C34 C35 1.543(6) . ?
C34 H34 1.0000 . ?
C35 C36 1.528(7) . ?
C35 H35A 0.9900 . ?
C35 H35B 0.9900 . ?
C36 C37 1.543(6) . ?
C36 H36A 0.9900 . ?
C36 H36B 0.9900 . ?
C37 C38 1.531(7) . ?
C37 H37A 0.9900 . ?
C37 H37B 0.9900 . ?
C38 C39 1.534(6) . ?
C38 H38A 0.9900 . ?
C38 H38B 0.9900 . ?
C39 H39A 0.9900 . ?
C39 H39B 0.9900 . ?
O1A C1A 1.430(12) . ?
O1A C4A 1.432(11) . ?
C1A C2A 1.521(12) . ?
C1A H1AA 0.9900 . ?
C1A H1AB 0.9900 . ?
C2A C3A 1.568(18) . ?
C2A H2AA 0.9900 . ?
C2A H2AB 0.9900 . ?
C3A C4A 1.519(11) . ?
C3A H3AA 0.9900 . ?
C3A H3AB 0.9900 . ?
C4A H4AA 0.9900 . ?
C4A H4AB 0.9900 . ?
O1B C1B 1.425(13) . ?
O1B C4B 1.429(17) . ?
C1B C2B 1.516(14) . ?
C1B H1BA 0.9900 . ?
C1B H1BB 0.9900 . ?
C2B C3B 1.56(2) . ?
C2B H2BA 0.9900 . ?
C2B H2BB 0.9900 . ?
C3B C4B 1.520(14) . ?
C3B H3BA 0.9900 . ?
C3B H3BB 0.9900 . ?
C4B H4BA 0.9900 . ?
C4B H4BB 0.9900 . ?
